data_4342751
loop_
_publ_author_name
'Winter, Ross S.'
'Long, De-Liang'
'Cronin, Leroy'

_publ_section_title
;
 Synthesis and Characterization of a Series of [M2(\b-SiW8O31)2](n-)
 Clusters and Mechanistic Insight into the Reorganization of {\b-SiW8O31}
 into {\a-SiW9O34}.
;
_journal_issue 8
_journal_name_full 'Inorganic chemistry'
_journal_page_first 4151
_journal_page_last 4155
_journal_paper_doi 10.1021/acs.inorgchem.5b00405
_journal_volume 54
_journal_year 2015
_chemical_formula_sum 'H99 Mn2 Na15 O111 Si2 W16'
_chemical_formula_weight 5328.30
_space_group_crystal_system triclinic
_space_group_IT_number 2
_space_group_name_Hall '-P 1'
_space_group_name_H-M_alt 'P -1'
_symmetry_space_group_name_Hall '-P 1'
_symmetry_space_group_name_H-M 'P -1'
_atom_sites_solution_primary direct
_atom_sites_solution_secondary difmap
_audit_creation_method SHELXL-2014/7
_cell_angle_alpha 71.957(3)
_cell_angle_beta 80.834(3)
_cell_angle_gamma 70.130(3)
_cell_formula_units_Z 1
_cell_length_a 11.6638(6)
_cell_length_b 13.3928(8)
_cell_length_c 17.7359(10)
_cell_measurement_reflns_used 9960
_cell_measurement_temperature 150(2)
_cell_measurement_theta_max 26.1
_cell_measurement_theta_min 2.42
_cell_volume 2472.9(2)
_computing_cell_refinement Apex2
_computing_data_collection Apex2
_computing_data_reduction Apex2
_computing_molecular_graphics Diamond3
_computing_publication_material WinGX
_computing_structure_refinement 'SHELXL-2014/7 (Sheldrick, 2014)'
_computing_structure_solution 'SHELXL-97 (Sheldrick, 2008)'
_diffrn_ambient_temperature 150(2)
_diffrn_measured_fraction_theta_full 0.999
_diffrn_measured_fraction_theta_max 0.999
_diffrn_measurement_device_type 'Bruker Apex II Quasar'
_diffrn_measurement_method '\w & \p scans'
_diffrn_radiation_type MoK\a
_diffrn_radiation_wavelength 0.71073
_diffrn_reflns_av_R_equivalents 0.0411
_diffrn_reflns_av_unetI/netI 0.0461
_diffrn_reflns_Laue_measured_fraction_full 0.999
_diffrn_reflns_Laue_measured_fraction_max 0.999
_diffrn_reflns_limit_h_max 14
_diffrn_reflns_limit_h_min -14
_diffrn_reflns_limit_k_max 16
_diffrn_reflns_limit_k_min -16
_diffrn_reflns_limit_l_max 21
_diffrn_reflns_limit_l_min -21
_diffrn_reflns_number 34107
_diffrn_reflns_point_group_measured_fraction_full 0.999
_diffrn_reflns_point_group_measured_fraction_max 0.999
_diffrn_reflns_theta_full 25.242
_diffrn_reflns_theta_max 25.999
_diffrn_reflns_theta_min 2.086
_diffrn_source '1uS Microfocus x-ray'
_exptl_absorpt_coefficient_mu 18.992
_exptl_absorpt_correction_T_max 0.752
_exptl_absorpt_correction_T_min 0.272
_exptl_absorpt_correction_type empirical
_exptl_absorpt_process_details SADABS
_exptl_crystal_colour colourless
_exptl_crystal_density_diffrn 3.578
_exptl_crystal_density_method none
_exptl_crystal_description block
_exptl_crystal_F_000 2414
_exptl_crystal_size_max 0.131
_exptl_crystal_size_mid 0.046
_exptl_crystal_size_min 0.021
_refine_diff_density_max 1.43
_refine_diff_density_min -1.23
_refine_diff_density_rms 0.25
_refine_ls_extinction_method none
_refine_ls_goodness_of_fit_ref 1.013
_refine_ls_hydrogen_treatment undef
_refine_ls_matrix_type full
_refine_ls_number_parameters 638
_refine_ls_number_reflns 9713
_refine_ls_number_restraints 0
_refine_ls_restrained_S_all 1.013
_refine_ls_R_factor_all 0.0367
_refine_ls_R_factor_gt 0.0276
_refine_ls_shift/su_max 0.001
_refine_ls_shift/su_mean 0.000
_refine_ls_structure_factor_coef Fsqd
_refine_ls_weighting_details 'w=1/[\s^2^(Fo^2^)+(0.0198P)^2^+12.4505P] where P=(Fo^2^+2Fc^2^)/3'
_refine_ls_weighting_scheme calc
_refine_ls_wR_factor_gt 0.0571
_refine_ls_wR_factor_ref 0.0608
_reflns_Friedel_coverage 0.000
_reflns_number_gt 8257
_reflns_number_total 9713
_reflns_threshold_expression 'I > 2\s(I)'
_cod_data_source_file Mn2W16.cif
_cod_data_source_block rw471
_cod_depositor_comments
;Adding full bibliography for 4342749--4342755.cif.

The following automatic conversions were performed:

'_atom_sites_solution_primary' value 'direct methods' was changed to
'direct'.

Automatic conversion script
Id: cif_fix_values 6452 2018-10-05 10:23:21Z andrius 
;
_cod_database_code 4342751
_shelx_shelxl_version_number 2014/7
_shelx_space_group_comment
;
The symmetry employed for this shelxl refinement is uniquely defined
by the following loop, which should always be used as a source of
symmetry information in preference to the above space-group names.
They are only intended as comments.
;
_shelx_estimated_absorpt_t_min 0.190
_shelx_estimated_absorpt_t_max 0.691

loop_
_space_group_symop_operation_xyz
'x, y, z'
'-x, -y, -z'

loop_
_atom_site_label
_atom_site_type_symbol
_atom_site_fract_x
_atom_site_fract_y
_atom_site_fract_z
_atom_site_U_iso_or_equiv
_atom_site_adp_type
_atom_site_occupancy
_atom_site_site_symmetry_order
_atom_site_calc_flag
_atom_site_refinement_flags_occupancy
_atom_site_disorder_assembly
_atom_site_disorder_group
W1 W 0.44262(3) 0.29047(2) 0.89819(2) 0.00936(7) Uani 1 1 d . . .
W2 W 0.59229(3) 0.32585(2) 0.71541(2) 0.01346(8) Uani 1 1 d . . .
W3 W 0.24296(3) 0.57804(2) 0.83733(2) 0.01009(7) Uani 1 1 d . . .
W4 W 0.39481(3) 0.62076(2) 0.65464(2) 0.01109(7) Uani 1 1 d . . .
W5 W 0.74489(3) 0.23232(2) 0.88133(2) 0.00995(7) Uani 1 1 d . . .
W6 W 0.84870(3) 0.44518(2) 0.72560(2) 0.01125(7) Uani 1 1 d . . .
W7 W 0.36039(3) 0.78553(2) 0.77154(2) 0.01065(7) Uani 1 1 d . . .
W8 W 0.67196(3) 0.70049(2) 0.67467(2) 0.01184(8) Uani 1 1 d . . .
Mn1 Mn 0.58370(10) 0.38187(9) 1.02488(7) 0.0087(2) Uani 1 1 d . . .
Na1 Na 0.2409(3) 0.1241(3) 0.8866(2) 0.0207(7) Uani 1 1 d . A 1
Na2 Na 0.1637(3) 0.2506(3) 0.7087(2) 0.0277(9) Uani 1 1 d . A 1
Na3 Na 0.0791(3) 0.5162(3) 0.5697(2) 0.0309(9) Uani 1 1 d . A 1
Na4 Na 0.4074(3) 0.1073(3) 0.5418(2) 0.0252(8) Uani 1 1 d . A 1
Na5 Na 0.2308(3) 0.1744(2) 1.0707(2) 0.0235(8) Uani 1 1 d . A 1
Na6 Na 0.8764(5) 0.6073(5) 0.8626(4) 0.0156(13) Uiso 0.5 1 d P B 1
Na7 Na 0.2669(7) 0.4306(6) 1.0471(5) 0.0382(19) Uiso 0.5 1 d P A 1
Na8 Na -0.1065(6) 0.4204(5) 0.9416(4) 0.0193(14) Uiso 0.5 1 d P A 1
Na9 Na 0.9055(7) 0.9672(6) 0.6634(5) 0.0289(17) Uiso 0.5 1 d P B 1
Na9' Na 0.9046(7) 1.0020(6) 0.6180(5) 0.0302(17) Uiso 0.5 1 d P C 2
Si2 Si 0.56328(18) 0.51294(16) 0.82984(12) 0.0083(4) Uani 1 1 d . . .
O1 O 0.3160(4) 0.4209(4) 0.8519(3) 0.0115(11) Uani 1 1 d . . .
O2 O 0.4770(4) 0.2702(4) 0.7873(3) 0.0133(12) Uani 1 1 d . . .
O3 O 0.7247(5) 0.2839(4) 0.9663(3) 0.0142(12) Uani 1 1 d . . .
O4 O 0.2561(5) 0.5912(4) 0.7212(3) 0.0126(12) Uani 1 1 d . . .
O5 O 0.4021(5) 0.7568(4) 0.8700(3) 0.0140(12) Uani 1 1 d . . .
O6 O 0.8291(4) 0.3303(4) 0.8180(3) 0.0140(12) Uani 1 1 d . . .
O7 O 0.6056(4) 0.1796(4) 0.9145(3) 0.0121(11) Uani 1 1 d . . .
O8 O 0.4708(4) 0.4625(4) 0.6785(3) 0.0113(11) Uani 1 1 d . . .
O9 O 0.3568(4) 0.2011(4) 0.9380(3) 0.0140(12) Uani 1 1 d . . .
O10 O 0.5544(5) 0.6341(4) 0.6331(3) 0.0148(12) Uani 1 1 d . . .
O11 O 0.2190(4) 0.7376(4) 0.8031(3) 0.0143(12) Uani 1 1 d . . .
O12 O 0.4342(4) 0.5956(4) 0.7880(3) 0.0082(10) Uiso 1 1 d . . .
O13 O 0.7195(5) 0.2177(4) 0.7760(3) 0.0157(12) Uani 1 1 d . . .
O14 O 0.6711(5) 0.7977(4) 0.5827(3) 0.0170(12) Uani 1 1 d . . .
O15 O 0.5607(5) 0.5185(4) 0.9195(3) 0.0123(12) Uani 1 1 d . . .
O16 O 0.6744(4) 0.5496(4) 0.7735(3) 0.0109(11) Uani 1 1 d . . .
O17 O 0.4550(5) 0.3350(4) 0.9801(3) 0.0139(12) Uani 1 1 d . . .
O18 O 0.7966(4) 0.5795(4) 0.6420(3) 0.0095(11) Uani 1 1 d . . .
O19 O 0.3870(5) -0.0569(4) 0.9235(3) 0.0223(14) Uani 1 1 d . . .
O20 O 0.6038(5) 0.2677(4) 0.6388(3) 0.0185(13) Uani 1 1 d . . .
O21 O 0.3479(5) 0.6475(4) 0.5610(3) 0.0179(13) Uani 1 1 d . . .
O22 O 0.9650(4) 0.3703(4) 0.6714(3) 0.0147(12) Uani 1 1 d . . .
O23 O 0.5234(5) 0.7756(4) 0.7256(3) 0.0167(12) Uani 1 1 d . . .
O24 O 0.3394(5) 0.7651(4) 0.6655(3) 0.0166(13) Uani 1 1 d . . .
O25 O 0.7078(5) 0.4105(4) 0.6787(3) 0.0142(12) Uani 1 1 d . . .
O26 O 0.9316(5) 0.4928(4) 0.7737(3) 0.0154(12) Uani 1 1 d . . .
O27 O 0.5769(4) 0.3848(4) 0.8310(3) 0.0103(11) Uani 1 1 d . . .
O28 O 0.8638(5) 0.1108(4) 0.9069(4) 0.0205(13) Uani 1 1 d . . .
O29 O 0.2879(5) 0.5697(4) 0.9315(3) 0.0188(13) Uani 1 1 d . . .
O30 O 0.1252(5) 0.1014(4) 1.0091(4) 0.0214(13) Uani 1 1 d . . .
O31 O 0.5043(5) 0.0107(4) 0.6617(4) 0.0237(14) Uani 1 1 d . . .
O32 O 0.4247(5) 0.2865(4) 0.5375(3) 0.0207(13) Uani 1 1 d . . .
O33 O 0.7677(5) 0.7302(4) 0.7251(3) 0.0189(13) Uani 1 1 d . . .
O34 O 0.1481(5) 0.3233(4) 0.8202(4) 0.0239(14) Uani 1 1 d . . .
O35 O 0.0429(5) 0.6380(5) 0.6525(4) 0.0275(15) Uani 1 1 d . . .
O36 O 0.3530(5) 0.1421(4) 0.7614(3) 0.0182(13) Uani 1 1 d . . .
O37 O 0.2143(6) 0.1264(5) 0.6276(4) 0.0278(15) Uani 1 1 d . . .
O38 O 0.0920(5) 0.5844(4) 0.8550(3) 0.0184(13) Uani 1 1 d . . .
O39 O 0.2932(5) 0.9270(4) 0.7459(3) 0.0208(13) Uani 1 1 d . . .
O40 O 0.3947(5) -0.0656(4) 0.5322(3) 0.0245(14) Uani 1 1 d . . .
O41 O 0.3803(5) 0.0096(4) 1.1302(4) 0.0264(15) Uani 1 1 d . . .
O42 O 0.0971(5) 0.0876(5) 0.8214(4) 0.0281(15) Uani 1 1 d . . .
O43 O 0.2527(6) 0.3957(5) 0.6375(4) 0.0307(16) Uani 1 1 d . . .
O44 O 0.1009(5) 0.3810(5) 0.5062(4) 0.0288(15) Uani 1 1 d . . .
O45 O 0.8903(5) 0.1430(5) 1.0813(4) 0.0290(15) Uani 1 1 d . . .
O46 O 0.3310(5) 0.2603(5) 1.1232(4) 0.0290(15) Uani 1 1 d . . .
O47 O 0.1100(5) 0.3602(5) 1.0166(4) 0.0336(17) Uani 1 1 d . . .
O48 O 0.1773(10) 0.6416(10) 0.4695(7) 0.015(3) Uiso 0.5 1 d P A 1
O49 O 1.1115(12) 0.9297(11) 0.6121(8) 0.036(3) Uiso 0.5 1 d P B 1
O50 O 0.7014(11) 1.0290(10) 0.7152(7) 0.026(3) Uiso 0.5 1 d P B 1
O51 O 0.9347(11) 1.1061(10) 0.7087(8) 0.026(3) Uiso 0.5 1 d P B 1
O52 O 0.9065(11) 0.8106(10) 0.7911(8) 0.026(3) Uiso 0.5 1 d P B 1
O53 O 0.9854(13) 1.2203(12) 0.5572(9) 0.042(4) Uiso 0.5 1 d P D 1
O54 O 0.7878(14) 1.1088(11) 0.5445(9) 0.033(4) Uiso 0.5 1 d P B 1
O55 O 0.8554(12) 0.9016(11) 0.5410(9) 0.040(3) Uiso 0.5 1 d P B 1
O49' O 1.0917(12) 0.8530(11) 0.6128(8) 0.036(3) Uiso 0.5 1 d P C 2
O48' O 0.2072(12) 0.5894(11) 0.4784(8) 0.028(3) Uiso 0.5 1 d P E 2
O50' O 0.7288(12) 0.9585(11) 0.7088(8) 0.036(3) Uiso 0.5 1 d P C 2
O51' O 0.9193(12) 1.0464(12) 0.7350(9) 0.036(3) Uiso 0.5 1 d P C 2
O52' O 0.9265(12) 0.8212(11) 0.8232(9) 0.035(3) Uiso 0.5 1 d P F 2
O53' O 1.0016(11) 1.1440(10) 0.5555(8) 0.031(3) Uiso 0.5 1 d P C 2
O54' O 0.7315(14) 1.1354(11) 0.5464(9) 0.033(4) Uiso 0.5 1 d P C 2
O55' O 0.8978(10) 0.8438(9) 0.5940(7) 0.025(3) Uiso 0.5 1 d P C 2

loop_
_atom_site_aniso_label
_atom_site_aniso_U_11
_atom_site_aniso_U_22
_atom_site_aniso_U_33
_atom_site_aniso_U_23
_atom_site_aniso_U_13
_atom_site_aniso_U_12
W1 0.00848(15) 0.00953(15) 0.00994(17) -0.00362(13) -0.00030(13) -0.00190(12)
W2 0.01414(17) 0.01300(16) 0.00927(17) -0.00386(13) -0.00045(14) 0.00136(13)
W3 0.00728(15) 0.01121(15) 0.01050(17) -0.00318(13) -0.00040(13) -0.00114(12)
W4 0.01129(16) 0.01128(15) 0.00872(17) -0.00299(13) -0.00177(13) -0.00028(12)
W5 0.00855(16) 0.00944(15) 0.01051(17) -0.00285(13) -0.00108(13) -0.00077(12)
W6 0.00801(16) 0.01424(16) 0.01024(17) -0.00290(13) -0.00030(13) -0.00241(12)
W7 0.01122(16) 0.00996(15) 0.01022(17) -0.00384(13) -0.00070(13) -0.00162(12)
W8 0.01206(16) 0.01197(15) 0.01167(17) -0.00427(13) 0.00096(13) -0.00378(13)
Mn1 0.0098(6) 0.0104(5) 0.0071(6) -0.0045(5) 0.0001(5) -0.0029(5)
Na1 0.0188(18) 0.0232(17) 0.0209(19) -0.0060(15) -0.0015(15) -0.0073(14)
Na2 0.0222(19) 0.0252(18) 0.035(2) -0.0154(17) -0.0078(17) 0.0022(15)
Na3 0.025(2) 0.046(2) 0.026(2) -0.0180(18) -0.0006(17) -0.0096(17)
Na4 0.035(2) 0.0203(17) 0.0177(19) -0.0047(15) 0.0015(16) -0.0065(15)
Na5 0.0256(19) 0.0157(16) 0.030(2) -0.0074(15) -0.0070(16) -0.0041(14)
Si2 0.0082(10) 0.0089(10) 0.0078(11) -0.0034(8) -0.0007(9) -0.0015(8)
O1 0.010(3) 0.010(3) 0.010(3) 0.001(2) -0.002(2) 0.000(2)
O2 0.012(3) 0.011(3) 0.017(3) -0.004(2) -0.003(2) -0.002(2)
O3 0.014(3) 0.017(3) 0.011(3) 0.001(2) -0.007(2) -0.006(2)
O4 0.013(3) 0.013(3) 0.011(3) -0.001(2) -0.005(2) -0.003(2)
O5 0.013(3) 0.016(3) 0.015(3) -0.008(2) -0.004(2) -0.002(2)
O6 0.009(3) 0.015(3) 0.016(3) -0.002(2) 0.000(2) -0.004(2)
O7 0.009(3) 0.012(3) 0.014(3) -0.003(2) 0.002(2) -0.002(2)
O8 0.010(3) 0.011(3) 0.015(3) -0.007(2) 0.001(2) -0.004(2)
O9 0.010(3) 0.016(3) 0.016(3) -0.003(2) 0.004(2) -0.007(2)
O10 0.015(3) 0.018(3) 0.013(3) -0.004(2) -0.001(2) -0.007(2)
O11 0.008(3) 0.010(3) 0.022(3) -0.006(2) 0.001(2) 0.002(2)
O13 0.010(3) 0.012(3) 0.023(3) -0.008(2) 0.001(2) 0.001(2)
O14 0.020(3) 0.013(3) 0.018(3) -0.004(2) 0.000(3) -0.007(2)
O15 0.016(3) 0.011(3) 0.010(3) -0.003(2) -0.005(2) -0.003(2)
O16 0.010(3) 0.015(3) 0.007(3) -0.002(2) 0.002(2) -0.004(2)
O17 0.012(3) 0.015(3) 0.016(3) -0.006(2) 0.000(2) -0.004(2)
O18 0.011(3) 0.013(3) 0.006(3) -0.005(2) 0.000(2) -0.004(2)
O19 0.028(3) 0.018(3) 0.021(4) -0.005(3) -0.004(3) -0.006(3)
O20 0.023(3) 0.017(3) 0.014(3) -0.006(2) -0.001(3) -0.002(2)
O21 0.022(3) 0.018(3) 0.015(3) -0.005(2) -0.005(3) -0.006(2)
O22 0.008(3) 0.014(3) 0.018(3) -0.003(2) 0.000(2) -0.001(2)
O23 0.017(3) 0.021(3) 0.016(3) -0.010(3) 0.004(2) -0.008(2)
O24 0.017(3) 0.014(3) 0.018(3) -0.004(2) -0.006(3) -0.002(2)
O25 0.011(3) 0.017(3) 0.015(3) -0.007(2) 0.003(2) -0.003(2)
O26 0.012(3) 0.018(3) 0.015(3) -0.004(2) -0.005(2) -0.002(2)
O27 0.013(3) 0.008(2) 0.009(3) -0.001(2) -0.002(2) -0.003(2)
O28 0.013(3) 0.013(3) 0.027(4) 0.000(3) 0.001(3) 0.000(2)
O29 0.015(3) 0.018(3) 0.019(3) -0.008(3) -0.001(3) 0.002(2)
O30 0.017(3) 0.022(3) 0.028(4) -0.011(3) 0.005(3) -0.009(2)
O31 0.027(3) 0.020(3) 0.023(4) -0.007(3) 0.001(3) -0.006(3)
O32 0.023(3) 0.022(3) 0.019(3) -0.007(3) 0.001(3) -0.008(3)
O33 0.022(3) 0.016(3) 0.021(3) -0.009(3) 0.000(3) -0.005(2)
O34 0.022(3) 0.021(3) 0.029(4) -0.010(3) -0.009(3) 0.001(3)
O35 0.022(3) 0.034(3) 0.033(4) -0.018(3) -0.006(3) -0.006(3)
O36 0.016(3) 0.020(3) 0.017(3) -0.008(3) 0.000(3) -0.003(2)
O37 0.041(4) 0.026(3) 0.020(4) -0.010(3) 0.003(3) -0.013(3)
O38 0.011(3) 0.017(3) 0.028(4) -0.008(3) 0.000(3) -0.004(2)
O39 0.019(3) 0.015(3) 0.025(4) -0.007(3) 0.000(3) 0.000(2)
O40 0.033(4) 0.018(3) 0.020(3) -0.006(3) 0.006(3) -0.008(3)
O41 0.023(3) 0.020(3) 0.037(4) -0.009(3) -0.007(3) -0.005(3)
O42 0.023(3) 0.031(3) 0.035(4) -0.013(3) -0.005(3) -0.009(3)
O43 0.034(4) 0.029(3) 0.028(4) -0.009(3) -0.002(3) -0.006(3)
O44 0.026(4) 0.046(4) 0.019(4) -0.012(3) 0.001(3) -0.017(3)
O45 0.022(3) 0.035(4) 0.023(4) -0.008(3) -0.004(3) 0.000(3)
O46 0.031(4) 0.040(4) 0.028(4) -0.018(3) 0.013(3) -0.024(3)
O47 0.022(3) 0.022(3) 0.052(5) -0.006(3) -0.011(3) -0.001(3)

loop_
_atom_type_symbol
_atom_type_description
_atom_type_scat_dispersion_real
_atom_type_scat_dispersion_imag
_atom_type_scat_source
W W -0.8490 6.8722 'International Tables Vol C Tables 4.2.6.8 and 6.1.1.4'
Mn Mn 0.3368 0.7283 'International Tables Vol C Tables 4.2.6.8 and 6.1.1.4'
Na Na 0.0362 0.0249 'International Tables Vol C Tables 4.2.6.8 and 6.1.1.4'
Si Si 0.0817 0.0704 'International Tables Vol C Tables 4.2.6.8 and 6.1.1.4'
O O 0.0106 0.0060 'International Tables Vol C Tables 4.2.6.8 and 6.1.1.4'
H H 0.0000 0.0000 'International Tables Vol C Tables 4.2.6.8 and 6.1.1.4'

loop_
_geom_angle_atom_site_label_1
_geom_angle_atom_site_label_2
_geom_angle_atom_site_label_3
_geom_angle
_geom_angle_site_symmetry_1
_geom_angle_site_symmetry_3
O9 W1 O17 103.5(2) . .
O9 W1 O1 99.3(2) . .
O17 W1 O1 95.1(2) . .
O9 W1 O7 97.6(2) . .
O17 W1 O7 90.8(2) . .
O1 W1 O7 160.2(2) . .
O9 W1 O2 98.3(2) . .
O17 W1 O2 157.8(2) . .
O1 W1 O2 85.0(2) . .
O7 W1 O2 82.5(2) . .
O9 W1 O27 168.6(2) . .
O17 W1 O27 85.6(2) . .
O1 W1 O27 86.4(2) . .
O7 W1 O27 75.25(19) . .
O2 W1 O27 72.25(19) . .
O9 W1 Na7 84.2(2) . .
O17 W1 Na7 36.1(2) . .
O1 W1 Na7 68.40(19) . .
O7 W1 Na7 123.71(19) . .
O2 W1 Na7 153.30(18) . .
O27 W1 Na7 107.11(17) . .
O20 W2 O13 99.5(2) . .
O20 W2 O2 102.1(2) . .
O13 W2 O2 90.1(2) . .
O20 W2 O8 100.3(2) . .
O13 W2 O8 159.5(2) . .
O2 W2 O8 90.7(2) . .
O20 W2 O25 102.8(2) . .
O13 W2 O25 85.1(2) . .
O2 W2 O25 155.1(2) . .
O8 W2 O25 85.5(2) . .
O20 W2 O27 173.2(2) . .
O13 W2 O27 76.08(18) . .
O2 W2 O27 72.90(19) . .
O8 W2 O27 84.60(18) . .
O25 W2 O27 82.21(19) . .
O38 W3 O29 103.8(3) . .
O38 W3 O1 99.4(2) . .
O29 W3 O1 92.4(2) . .
O38 W3 O11 97.7(2) . .
O29 W3 O11 90.1(2) . .
O1 W3 O11 161.5(2) . .
O38 W3 O4 97.6(2) . .
O29 W3 O4 158.4(2) . .
O1 W3 O4 86.3(2) . .
O11 W3 O4 84.7(2) . .
O38 W3 O12 168.0(2) . .
O29 W3 O12 85.7(2) . .
O1 W3 O12 87.27(19) . .
O11 W3 O12 74.67(19) . .
O4 W3 O12 72.70(18) . .
O38 W3 Na7 84.7(2) . .
O29 W3 Na7 33.0(2) . .
O1 W3 Na7 69.02(19) . .
O11 W3 Na7 119.57(19) . .
O4 W3 Na7 155.18(18) . .
O12 W3 Na7 107.07(17) . .
O21 W4 O24 99.4(2) . .
O21 W4 O10 102.7(2) . .
O24 W4 O10 87.9(2) . .
O21 W4 O4 101.9(2) . .
O24 W4 O4 89.3(2) . .
O10 W4 O4 155.4(2) . .
O21 W4 O8 100.0(2) . .
O24 W4 O8 160.6(2) . .
O10 W4 O8 87.4(2) . .
O4 W4 O8 87.2(2) . .
O21 W4 O12 172.9(2) . .
O24 W4 O12 76.45(19) . .
O10 W4 O12 83.0(2) . .
O4 W4 O12 72.59(18) . .
O8 W4 O12 84.31(18) . .
O28 W5 O3 102.3(2) . .
O28 W5 O6 101.2(2) . .
O3 W5 O6 94.1(2) . .
O28 W5 O7 101.4(2) . .
O3 W5 O7 92.7(2) . .
O6 W5 O7 154.5(2) . .
O28 W5 O13 96.4(2) . .
O3 W5 O13 161.3(2) . .
O6 W5 O13 83.6(2) . .
O7 W5 O13 82.2(2) . .
O28 W5 O27 170.4(2) . .
O3 W5 O27 86.92(19) . .
O6 W5 O27 80.87(19) . .
O7 W5 O27 74.93(19) . .
O13 W5 O27 74.39(17) . .
O22 W6 O26 101.4(2) . .
O22 W6 O6 101.0(2) . .
O26 W6 O6 93.8(2) . .
O22 W6 O18 98.0(2) . .
O26 W6 O18 96.4(2) . .
O6 W6 O18 156.2(2) . .
O22 W6 O25 92.2(2) . .
O26 W6 O25 166.4(2) . .
O6 W6 O25 84.7(2) . .
O18 W6 O25 80.3(2) . .
O22 W6 O16 167.6(2) . .
O26 W6 O16 89.1(2) . .
O6 W6 O16 84.6(2) . .
O18 W6 O16 74.1(2) . .
O25 W6 O16 77.24(17) . .
O22 W6 Na3 46.07(18) . 1_655
O26 W6 Na3 77.60(19) . 1_655
O6 W6 Na3 141.24(16) . 1_655
O18 W6 Na3 62.33(16) . 1_655
O25 W6 Na3 111.81(15) . 1_655
O16 W6 Na3 132.12(14) . 1_655
O39 W7 O5 102.4(2) . .
O39 W7 O11 100.5(2) . .
O5 W7 O11 95.0(2) . .
O39 W7 O23 100.5(3) . .
O5 W7 O23 93.8(2) . .
O11 W7 O23 154.8(2) . .
O39 W7 O24 96.0(2) . .
O5 W7 O24 161.5(2) . .
O11 W7 O24 82.2(2) . .
O23 W7 O24 82.0(2) . .
O39 W7 O12 170.2(2) . .
O5 W7 O12 86.89(19) . .
O11 W7 O12 75.49(18) . .
O23 W7 O12 81.5(2) . .
O24 W7 O12 74.72(18) . .
O14 W8 O33 101.2(3) . .
O14 W8 O23 100.5(2) . .
O33 W8 O23 94.7(2) . .
O14 W8 O18 95.4(2) . .
O33 W8 O18 96.3(2) . .
O23 W8 O18 158.5(2) . .
O14 W8 O10 90.6(2) . .
O33 W8 O10 168.1(2) . .
O23 W8 O10 84.6(2) . .
O18 W8 O10 80.86(19) . .
O14 W8 O16 165.7(2) . .
O33 W8 O16 89.9(2) . .
O23 W8 O16 87.3(2) . .
O18 W8 O16 74.3(2) . .
O10 W8 O16 78.22(19) . .
O3 Mn1 O15 178.24(19) . 2_667
O3 Mn1 O29 90.82(19) . 2_667
O15 Mn1 O29 90.52(19) 2_667 2_667
O3 Mn1 O17 89.21(19) . .
O15 Mn1 O17 89.44(19) 2_667 .
O29 Mn1 O17 179.3(2) 2_667 .
O3 Mn1 O15 90.4(2) . .
O15 Mn1 O15 88.4(2) 2_667 .
O29 Mn1 O15 92.5(2) 2_667 .
O17 Mn1 O15 86.81(19) . .
O3 Mn1 O5 90.5(2) . 2_667
O15 Mn1 O5 90.7(2) 2_667 2_667
O29 Mn1 O5 90.4(2) 2_667 2_667
O17 Mn1 O5 90.3(2) . 2_667
O15 Mn1 O5 176.95(19) . 2_667
O3 Mn1 Mn1 133.75(16) . 2_667
O15 Mn1 Mn1 45.03(14) 2_667 2_667
O29 Mn1 Mn1 92.15(14) 2_667 2_667
O17 Mn1 Mn1 87.35(14) . 2_667
O15 Mn1 Mn1 43.33(13) . 2_667
O5 Mn1 Mn1 135.62(15) 2_667 2_667
O3 Mn1 Na7 85.0(2) . 2_667
O15 Mn1 Na7 95.20(19) 2_667 2_667
O29 Mn1 Na7 44.1(2) 2_667 2_667
O17 Mn1 Na7 135.3(2) . 2_667
O15 Mn1 Na7 49.05(18) . 2_667
O5 Mn1 Na7 133.95(19) 2_667 2_667
Mn1 Mn1 Na7 66.31(13) 2_667 2_667
O3 Mn1 Na7 133.06(18) . .
O15 Mn1 Na7 45.66(17) 2_667 .
O29 Mn1 Na7 136.05(18) 2_667 .
O17 Mn1 Na7 43.96(18) . .
O15 Mn1 Na7 89.83(19) . .
O5 Mn1 Na7 87.42(19) 2_667 .
Mn1 Mn1 Na7 61.19(13) 2_667 .
Na7 Mn1 Na7 127.50(12) 2_667 .
O30 Na1 O9 88.9(2) . .
O30 Na1 O36 177.4(2) . .
O9 Na1 O36 93.7(2) . .
O30 Na1 O19 94.6(2) . .
O9 Na1 O19 92.0(2) . .
O36 Na1 O19 84.9(2) . .
O30 Na1 O42 92.6(2) . .
O9 Na1 O42 167.4(2) . .
O36 Na1 O42 85.0(2) . .
O19 Na1 O42 100.4(2) . .
O30 Na1 O34 102.2(2) . .
O9 Na1 O34 79.97(19) . .
O36 Na1 O34 78.7(2) . .
O19 Na1 O34 161.2(3) . .
O42 Na1 O34 87.4(2) . .
O30 Na1 Na2 131.97(19) . .
O9 Na1 Na2 115.11(19) . .
O36 Na1 Na2 47.01(15) . .
O19 Na1 Na2 123.38(18) . .
O42 Na1 Na2 55.53(18) . .
O34 Na1 Na2 48.46(15) . .
O30 Na1 Na5 41.98(15) . .
O9 Na1 Na5 46.89(15) . .
O36 Na1 Na5 140.59(18) . .
O19 Na1 Na5 94.43(17) . .
O42 Na1 Na5 133.4(2) . .
O34 Na1 Na5 92.39(16) . .
Na2 Na1 Na5 140.79(12) . .
O36 Na2 O22 171.9(2) . 1_455
O36 Na2 O37 84.0(2) . .
O22 Na2 O37 103.7(2) 1_455 .
O36 Na2 O34 80.8(2) . .
O22 Na2 O34 91.2(2) 1_455 .
O37 Na2 O34 161.8(2) . .
O36 Na2 O43 89.3(2) . .
O22 Na2 O43 90.9(2) 1_455 .
O37 Na2 O43 105.7(2) . .
O34 Na2 O43 84.1(2) . .
O36 Na2 O42 79.8(2) . .
O22 Na2 O42 98.4(2) 1_455 .
O37 Na2 O42 84.6(2) . .
O34 Na2 O42 82.9(2) . .
O43 Na2 O42 164.2(2) . .
O36 Na2 Na1 47.95(16) . .
O22 Na2 Na1 125.4(2) 1_455 .
O37 Na2 Na1 111.63(19) . .
O34 Na2 Na1 50.28(16) . .
O43 Na2 Na1 116.43(19) . .
O42 Na2 Na1 47.83(14) . .
O36 Na2 Na3 130.1(2) . .
O22 Na2 Na3 50.98(16) 1_455 .
O37 Na2 Na3 103.59(19) . .
O34 Na2 Na3 93.90(17) . .
O43 Na2 Na3 40.93(16) . .
O42 Na2 Na3 149.25(18) . .
Na1 Na2 Na3 143.39(12) . .
O36 Na2 Na4 68.46(15) . .
O22 Na2 Na4 119.44(17) 1_455 .
O37 Na2 Na4 31.38(17) . .
O34 Na2 Na4 144.47(18) . .
O43 Na2 Na4 78.31(17) . .
O42 Na2 Na4 107.65(15) . .
Na1 Na2 Na4 112.22(11) . .
Na3 Na2 Na4 92.69(11) . .
O44 Na3 O43 87.1(2) . .
O44 Na3 O35 171.1(3) . .
O43 Na3 O35 91.0(2) . .
O44 Na3 O44 85.0(2) . 2_566
O43 Na3 O44 172.0(2) . 2_566
O35 Na3 O44 96.5(2) . 2_566
O44 Na3 O48 101.7(3) . .
O43 Na3 O48 98.3(3) . .
O35 Na3 O48 87.2(3) . .
O44 Na3 O48 85.0(3) 2_566 .
O44 Na3 O22 73.8(2) . 1_455
O43 Na3 O22 83.7(2) . 1_455
O35 Na3 O22 97.3(2) . 1_455
O44 Na3 O22 92.4(2) 2_566 1_455
O48 Na3 O22 175.1(3) . 1_455
O44 Na3 Na3 43.50(16) . 2_566
O43 Na3 Na3 130.6(2) . 2_566
O35 Na3 Na3 137.3(2) . 2_566
O44 Na3 Na3 41.50(15) 2_566 2_566
O48 Na3 Na3 94.3(3) . 2_566
O22 Na3 Na3 81.03(17) 1_455 2_566
O44 Na3 Na2 70.46(19) . .
O43 Na3 Na2 42.62(18) . .
O35 Na3 Na2 102.4(2) . .
O44 Na3 Na2 132.0(2) 2_566 .
O48 Na3 Na2 139.0(3) . .
O22 Na3 Na2 42.01(12) 1_455 .
Na3 Na3 Na2 103.90(16) 2_566 .
O44 Na3 W6 97.5(2) . 1_455
O43 Na3 W6 97.5(2) . 1_455
O35 Na3 W6 74.02(18) . 1_455
O44 Na3 W6 81.91(18) 2_566 1_455
O48 Na3 W6 155.6(3) . 1_455
O22 Na3 W6 26.91(10) 1_455 1_455
Na3 Na3 W6 89.42(14) 2_566 1_455
Na2 Na3 W6 62.27(9) . 1_455
O14 Na4 O31 174.8(3) 2_666 .
O14 Na4 O40 91.9(2) 2_666 .
O31 Na4 O40 89.0(2) . .
O14 Na4 O40 85.1(2) 2_666 2_656
O31 Na4 O40 89.8(2) . 2_656
O40 Na4 O40 86.9(2) . 2_656
O14 Na4 O32 83.5(2) 2_666 .
O31 Na4 O32 95.4(2) . .
O40 Na4 O32 174.5(3) . .
O40 Na4 O32 89.7(2) 2_656 .
O14 Na4 O37 100.2(2) 2_666 .
O31 Na4 O37 84.9(2) . .
O40 Na4 O37 88.5(2) . .
O40 Na4 O37 173.1(2) 2_656 .
O32 Na4 O37 95.4(2) . .
O14 Na4 Na4 87.90(18) 2_666 2_656
O31 Na4 Na4 89.17(18) . 2_656
O40 Na4 Na4 43.62(16) . 2_656
O40 Na4 Na4 43.26(15) 2_656 2_656
O32 Na4 Na4 132.8(2) . 2_656
O37 Na4 Na4 131.9(2) . 2_656
O14 Na4 Na2 107.17(17) 2_666 .
O31 Na4 Na2 76.94(16) . .
O40 Na4 Na2 116.82(19) . .
O40 Na4 Na2 152.13(18) 2_656 .
O32 Na4 Na2 67.70(16) . .
O37 Na4 Na2 30.00(14) . .
Na4 Na4 Na2 156.98(17) 2_656 .
O46 Na5 O41 85.0(2) . .
O46 Na5 O30 175.3(3) . .
O41 Na5 O30 99.1(2) . .
O46 Na5 O47 82.3(2) . .
O41 Na5 O47 166.9(2) . .
O30 Na5 O47 93.5(2) . .
O46 Na5 O9 92.9(2) . .
O41 Na5 O9 92.7(2) . .
O30 Na5 O9 84.6(2) . .
O47 Na5 O9 85.0(2) . .
O46 Na5 O52 78.7(3) . 2_667
O41 Na5 O52 94.7(3) . 2_667
O30 Na5 O52 103.2(3) . 2_667
O47 Na5 O52 85.8(3) . 2_667
O9 Na5 O52 168.3(3) . 2_667
O46 Na5 Na6 49.48(19) . 2_667
O41 Na5 Na6 125.3(2) . 2_667
O30 Na5 Na6 128.3(2) . 2_667
O47 Na5 Na6 45.94(19) . 2_667
O9 Na5 Na6 114.87(19) . 2_667
O52 Na5 Na6 53.5(3) 2_667 2_667
O46 Na5 Na7 38.4(2) . .
O41 Na5 Na7 120.8(2) . .
O30 Na5 Na7 137.0(2) . .
O47 Na5 Na7 46.19(19) . .
O9 Na5 Na7 78.43(19) . .
O52 Na5 Na7 90.0(3) 2_667 .
Na6 Na5 Na7 37.81(18) 2_667 .
O46 Na5 Na1 135.4(2) . .
O41 Na5 Na1 97.73(18) . .
O30 Na5 Na1 41.96(16) . .
O47 Na5 Na1 89.25(19) . .
O9 Na5 Na1 42.60(13) . .
O52 Na5 Na1 144.4(3) 2_667 .
Na6 Na5 Na1 134.94(16) 2_667 .
Na7 Na5 Na1 111.40(17) . .
Na7 Na6 O47 67.0(3) 2_667 2_667
Na7 Na6 O26 112.2(3) 2_667 .
O47 Na6 O26 152.0(3) 2_667 .
Na7 Na6 O38 138.5(4) 2_667 1_655
O47 Na6 O38 80.2(3) 2_667 1_655
O26 Na6 O38 85.1(3) . 1_655
Na7 Na6 Na8 58.4(3) 2_667 1_655
O47 Na6 Na8 85.3(3) 2_667 1_655
O26 Na6 Na8 72.4(3) . 1_655
O38 Na6 Na8 95.5(3) 1_655 1_655
Na7 Na6 O46 55.5(3) 2_667 2_667
O47 Na6 O46 79.6(3) 2_667 2_667
O26 Na6 O46 124.3(3) . 2_667
O38 Na6 O46 143.4(3) 1_655 2_667
Na8 Na6 O46 112.9(3) 1_655 2_667
Na7 Na6 O33 107.7(3) 2_667 .
O47 Na6 O33 135.4(3) 2_667 .
O26 Na6 O33 72.5(2) . .
O38 Na6 O33 113.5(3) 1_655 .
Na8 Na6 O33 131.6(3) 1_655 .
O46 Na6 O33 64.3(2) 2_667 .
Na7 Na6 O52 127.0(4) 2_667 .
O47 Na6 O52 86.1(4) 2_667 .
O26 Na6 O52 112.1(4) . .
O38 Na6 O52 72.4(3) 1_655 .
Na8 Na6 O52 166.1(4) 1_655 .
O46 Na6 O52 76.0(3) 2_667 .
O33 Na6 O52 61.3(3) . .
Na7 Na6 Na5 76.5(3) 2_667 2_667
O47 Na6 Na5 46.64(17) 2_667 2_667
O26 Na6 Na5 160.9(3) . 2_667
O38 Na6 Na5 99.5(2) 1_655 2_667
Na8 Na6 Na5 125.0(3) 1_655 2_667
O46 Na6 Na5 45.50(16) 2_667 2_667
O33 Na6 Na5 88.73(19) . 2_667
O52 Na6 Na5 53.1(3) . 2_667
Na6 Na7 O46 69.1(3) 2_667 .
Na6 Na7 Na8 65.6(3) 2_667 2_567
O46 Na7 Na8 133.2(5) . 2_567
Na6 Na7 O29 138.7(4) 2_667 .
O46 Na7 O29 150.9(4) . .
Na8 Na7 O29 75.9(3) 2_567 .
Na6 Na7 O17 139.9(4) 2_667 .
O46 Na7 O17 73.2(3) . .
Na8 Na7 O17 153.5(5) 2_567 .
O29 Na7 O17 77.7(3) . .
Na6 Na7 O47 59.4(3) 2_667 .
O46 Na7 O47 82.1(3) . .
Na8 Na7 O47 84.9(3) 2_567 .
O29 Na7 O47 104.4(3) . .
O17 Na7 O47 102.6(3) . .
Na6 Na7 O15 121.3(4) 2_667 2_667
O46 Na7 O15 92.7(3) . 2_667
Na8 Na7 O15 100.6(3) 2_567 2_667
O29 Na7 O15 78.9(3) . 2_667
O17 Na7 O15 73.1(3) . 2_667
O47 Na7 O15 174.2(4) . 2_667
Na6 Na7 Mn1 140.9(3) 2_667 2_667
O46 Na7 Mn1 129.4(3) . 2_667
Na8 Na7 Mn1 83.3(3) 2_567 2_667
O29 Na7 Mn1 39.47(18) . 2_667
O17 Na7 Mn1 75.7(2) . 2_667
O47 Na7 Mn1 143.8(3) . 2_667
O15 Na7 Mn1 39.85(17) 2_667 2_667
Na6 Na7 Na5 65.7(2) 2_667 .
O46 Na7 Na5 41.3(2) . .
Na8 Na7 Na5 121.9(3) 2_567 .
O29 Na7 Na5 130.6(3) . .
O17 Na7 Na5 77.1(2) . .
O47 Na7 Na5 43.03(18) . .
O15 Na7 Na5 131.2(3) 2_667 .
Mn1 Na7 Na5 152.7(3) 2_667 .
Na6 Na7 Mn1 140.6(3) 2_667 .
O46 Na7 Mn1 79.2(3) . .
Na8 Na7 Mn1 133.2(3) 2_567 .
O29 Na7 Mn1 77.8(3) . .
O17 Na7 Mn1 37.23(16) . .
O47 Na7 Mn1 139.3(3) . .
O15 Na7 Mn1 36.05(15) 2_667 .
Mn1 Na7 Mn1 52.50(12) 2_667 .
Na5 Na7 Mn1 104.6(2) . .
Na6 Na7 W3 129.5(3) 2_667 .
O46 Na7 W3 139.3(3) . .
Na8 Na7 W3 81.7(3) 2_567 .
O29 Na7 W3 24.53(16) . .
O17 Na7 W3 74.6(2) . .
O47 Na7 W3 81.3(3) . .
O15 Na7 W3 101.1(3) 2_667 .
Mn1 Na7 W3 63.20(15) 2_667 .
Na5 Na7 W3 107.1(2) . .
Mn1 Na7 W3 89.90(19) . .
Na6 Na7 W1 130.9(3) 2_667 .
O46 Na7 W1 80.1(2) . .
Na8 Na7 W1 140.8(3) 2_567 .
O29 Na7 W1 73.4(2) . .
O17 Na7 W1 25.11(14) . .
O47 Na7 W1 79.8(2) . .
O15 Na7 W1 96.7(3) 2_667 .
Mn1 Na7 W1 88.12(19) 2_667 .
Na5 Na7 W1 65.86(14) . .
Mn1 Na7 W1 61.63(13) . .
W3 Na7 W1 60.56(13) . .
Na7 Na8 Na6 56.0(3) 2_567 1_455
Na7 Na8 O47 122.4(3) 2_567 .
Na6 Na8 O47 102.0(3) 1_455 .
Na7 Na8 O29 53.4(3) 2_567 2_567
Na6 Na8 O29 108.0(3) 1_455 2_567
O47 Na8 O29 103.2(3) . 2_567
Na7 Na8 O26 96.2(3) 2_567 1_455
Na6 Na8 O26 53.5(2) 1_455 1_455
O47 Na8 O26 111.2(3) . 1_455
O29 Na8 O26 143.4(3) 2_567 1_455
Na7 Na8 O3 90.7(3) 2_567 1_455
Na6 Na8 O3 131.1(3) 1_455 1_455
O47 Na8 O3 126.8(3) . 1_455
O29 Na8 O3 61.9(2) 2_567 1_455
O26 Na8 O3 104.1(2) 1_455 1_455
O49 Na9 O50 171.8(5) . .
O49 Na9 O51 87.7(5) . .
O50 Na9 O51 84.5(5) . .
O49 Na9 O52 105.1(5) . .
O50 Na9 O52 79.2(5) . .
O51 Na9 O52 103.3(5) . .
O49 Na9 O54 102.9(6) . .
O50 Na9 O54 75.0(5) . .
O51 Na9 O54 92.9(5) . .
O52 Na9 O54 147.9(5) . .
O49 Na9 O55 88.0(5) . .
O50 Na9 O55 97.4(5) . .
O51 Na9 O55 149.5(6) . .
O52 Na9 O55 107.0(5) . .
O54 Na9 O55 58.7(4) . .
O55' Na9' O51' 133.4(6) . .
O55' Na9' O54' 99.6(5) . .
O51' Na9' O54' 110.5(5) . .
O55' Na9' O49' 60.5(4) . .
O51' Na9' O49' 102.7(5) . .
O54' Na9' O49' 145.9(6) . .
O55' Na9' O53' 136.8(6) . .
O51' Na9' O53' 82.8(5) . .
O54' Na9' O53' 83.4(5) . .
O49' Na9' O53' 93.4(5) . .
O55' Na9' O50' 76.7(5) . .
O51' Na9' O50' 75.6(5) . .
O54' Na9' O50' 78.3(5) . .
O49' Na9' O50' 118.4(6) . .
O53' Na9' O50' 144.5(5) . .
O15 Si2 O16 112.8(3) . .
O15 Si2 O12 110.8(3) . .
O16 Si2 O12 107.2(3) . .
O15 Si2 O27 109.3(3) . .
O16 Si2 O27 108.9(3) . .
O12 Si2 O27 107.6(3) . .
W1 O1 W3 146.5(3) . .
W2 O2 W1 121.1(2) . .
W5 O3 Mn1 137.7(3) . .
W5 O3 Na8 108.4(3) . 1_655
Mn1 O3 Na8 95.4(2) . 1_655
W4 O4 W3 121.2(2) . .
W7 O5 Mn1 134.2(3) . 2_667
W5 O6 W6 152.4(3) . .
W5 O7 W1 117.2(2) . .
W2 O8 W4 156.5(3) . .
W1 O9 Na1 135.9(3) . .
W1 O9 Na5 128.9(2) . .
Na1 O9 Na5 90.5(2) . .
W4 O10 W8 139.4(3) . .
W7 O11 W3 118.0(2) . .
Si2 O12 W3 123.6(3) . .
Si2 O12 W7 124.5(2) . .
W3 O12 W7 91.04(16) . .
Si2 O12 W4 124.0(3) . .
W3 O12 W4 93.13(16) . .
W7 O12 W4 91.04(17) . .
W2 O13 W5 119.0(2) . .
W8 O14 Na4 151.3(3) . 2_666
Si2 O15 Mn1 124.7(3) . 2_667
Si2 O15 Mn1 126.4(3) . .
Mn1 O15 Mn1 91.6(2) 2_667 .
Si2 O15 Na7 116.7(3) . 2_667
Mn1 O15 Na7 98.3(2) 2_667 2_667
Mn1 O15 Na7 91.1(2) . 2_667
Si2 O16 W8 130.5(3) . .
Si2 O16 W6 129.5(3) . .
W8 O16 W6 93.70(19) . .
W1 O17 Mn1 139.0(3) . .
W1 O17 Na7 118.8(3) . .
Mn1 O17 Na7 98.8(2) . .
W6 O18 W8 115.0(2) . .
W6 O22 Na2 129.6(3) . 1_655
W6 O22 Na3 107.0(2) . 1_655
Na2 O22 Na3 87.0(2) 1_655 1_655
W7 O23 W8 150.6(3) . .
W4 O24 W7 117.7(3) . .
W2 O25 W6 139.3(3) . .
W6 O26 Na6 134.1(3) . .
W6 O26 Na8 111.2(3) . 1_655
Na6 O26 Na8 54.1(2) . 1_655
Si2 O27 W1 124.6(3) . .
Si2 O27 W5 122.9(3) . .
W1 O27 W5 91.41(17) . .
Si2 O27 W2 124.3(3) . .
W1 O27 W2 93.45(16) . .
W5 O27 W2 90.54(15) . .
W3 O29 Mn1 137.6(3) . 2_667
W3 O29 Na7 122.5(3) . .
Mn1 O29 Na7 96.5(3) 2_667 .
W3 O29 Na8 117.7(3) . 2_567
Mn1 O29 Na8 99.3(2) 2_667 2_567
Na7 O29 Na8 50.7(2) . 2_567
Na1 O30 Na5 96.1(2) . .
W8 O33 Na6 128.5(3) . .
Na2 O34 Na1 81.26(19) . .
Na2 O36 Na1 85.0(2) . .
Na2 O37 Na4 118.6(3) . .
W3 O38 Na6 172.8(4) . 1_455
Na4 O40 Na4 93.1(2) . 2_656
Na1 O42 Na2 76.6(2) . .
Na3 O43 Na2 96.5(3) . .
Na3 O44 Na3 95.0(2) . 2_566
Na7 O46 Na5 100.3(3) . .
Na7 O46 Na6 55.4(3) . 2_667
Na5 O46 Na6 85.0(2) . 2_667
Na6 O47 Na5 87.4(3) 2_667 .
Na6 O47 Na7 53.6(3) 2_667 .
Na5 O47 Na7 90.8(3) . .
Na6 O47 Na8 124.9(3) 2_667 .
Na5 O47 Na8 124.1(3) . .
Na7 O47 Na8 144.8(3) . .
Na9 O52 Na5 127.1(5) . 2_667
Na9 O52 Na6 148.0(6) . .
Na5 O52 Na6 73.4(4) 2_667 .

loop_
_geom_bond_atom_site_label_1
_geom_bond_atom_site_label_2
_geom_bond_distance
_geom_bond_site_symmetry_2
W1 O9 1.732(5) .
W1 O17 1.775(5) .
W1 O1 1.911(5) .
W1 O7 1.973(5) .
W1 O2 2.027(5) .
W1 O27 2.299(5) .
W1 Na7 3.664(8) .
W2 O20 1.732(5) .
W2 O13 1.880(5) .
W2 O2 1.880(6) .
W2 O8 1.891(5) .
W2 O25 1.956(5) .
W2 O27 2.376(5) .
W3 O38 1.716(5) .
W3 O29 1.789(5) .
W3 O1 1.933(5) .
W3 O11 1.964(5) .
W3 O4 1.997(5) .
W3 O12 2.325(5) .
W3 Na7 3.636(8) .
W4 O21 1.724(5) .
W4 O24 1.880(5) .
W4 O10 1.897(5) .
W4 O4 1.925(5) .
W4 O8 1.935(5) .
W4 O12 2.380(5) .
W5 O28 1.728(5) .
W5 O3 1.796(5) .
W5 O6 1.887(5) .
W5 O7 1.924(5) .
W5 O13 2.015(5) .
W5 O27 2.349(5) .
W6 O22 1.740(5) .
W6 O26 1.757(5) .
W6 O6 1.914(5) .
W6 O18 1.922(5) .
W6 O25 2.191(5) .
W6 O16 2.250(5) .
W6 Na3 3.676(4) 1_655
W7 O39 1.727(5) .
W7 O5 1.779(5) .
W7 O11 1.910(5) .
W7 O23 1.923(5) .
W7 O24 2.046(5) .
W7 O12 2.330(4) .
W8 O14 1.743(6) .
W8 O33 1.746(5) .
W8 O23 1.926(5) .
W8 O18 1.946(4) .
W8 O10 2.184(5) .
W8 O16 2.222(5) .
Mn1 O3 2.083(5) .
Mn1 O15 2.085(5) 2_667
Mn1 O29 2.146(5) 2_667
Mn1 O17 2.146(5) .
Mn1 O15 2.149(5) .
Mn1 O5 2.167(6) 2_667
Mn1 Mn1 3.037(2) 2_667
Mn1 Na7 3.354(8) 2_667
Mn1 Na7 3.506(8) .
Na1 O30 2.360(7) .
Na1 O9 2.375(6) .
Na1 O36 2.380(7) .
Na1 O19 2.403(6) .
Na1 O42 2.432(6) .
Na1 O34 2.485(6) .
Na1 Na2 3.193(5) .
Na1 Na5 3.509(4) .
Na2 O36 2.344(6) .
Na2 O22 2.385(6) 1_455
Na2 O37 2.394(6) .
Na2 O34 2.418(6) .
Na2 O43 2.425(8) .
Na2 O42 2.706(8) .
Na2 Na3 3.559(5) .
Na2 Na4 4.203(5) .
Na3 O44 2.339(6) .
Na3 O43 2.346(7) .
Na3 O35 2.410(6) .
Na3 O44 2.430(7) 2_566
Na3 O48 2.469(13) .
Na3 O22 2.769(7) 1_455
Na3 Na3 3.517(6) 2_566
Na3 W6 3.676(4) 1_455
Na4 O14 2.333(6) 2_666
Na4 O31 2.354(7) .
Na4 O40 2.428(6) .
Na4 O40 2.444(7) 2_656
Na4 O32 2.454(6) .
Na4 O37 2.493(7) .
Na4 Na4 3.538(6) 2_656
Na5 O46 2.341(6) .
Na5 O41 2.357(6) .
Na5 O30 2.360(6) .
Na5 O47 2.380(6) .
Na5 O9 2.562(6) .
Na5 O52 2.730(14) 2_667
Na5 Na6 3.270(6) 2_667
Na5 Na7 3.488(8) .
Na6 Na7 2.199(11) 2_667
Na6 O47 2.353(9) 2_667
Na6 O26 2.400(7) .
Na6 O38 2.414(8) 1_655
Na6 Na8 2.418(9) 1_655
Na6 O46 2.496(8) 2_667
Na6 O33 2.711(8) .
Na6 O52 2.741(14) .
Na6 Na5 3.270(6) 2_667
Na7 Na6 2.199(11) 2_667
Na7 O46 2.200(10) .
Na7 Na8 2.261(9) 2_567
Na7 O29 2.348(10) .
Na7 O17 2.462(9) .
Na7 O47 2.517(9) .
Na7 O15 2.534(9) 2_667
Na7 Mn1 3.354(8) 2_667
Na8 Na7 2.261(9) 2_567
Na8 Na6 2.418(9) 1_455
Na8 O47 2.796(8) .
Na8 O29 2.834(9) 2_567
Na8 O26 2.845(9) 1_455
Na8 O3 3.013(8) 1_455
Na9 O49 2.371(15) .
Na9 O50 2.373(14) .
Na9 O51 2.380(13) .
Na9 O52 2.564(16) .
Na9 O54 2.569(16) .
Na9 O55 2.785(15) .
Na9' O55' 2.316(13) .
Na9' O51' 2.373(15) .
Na9' O54' 2.416(16) .
Na9' O49' 2.417(14) .
Na9' O53' 2.425(16) .
Na9' O50' 2.513(16) .
Si2 O15 1.610(5) .
Si2 O16 1.624(6) .
Si2 O12 1.660(5) .
Si2 O27 1.663(5) .
O3 Na8 3.013(8) 1_655
O5 Mn1 2.167(6) 2_667
O14 Na4 2.333(6) 2_666
O15 Mn1 2.085(5) 2_667
O15 Na7 2.534(9) 2_667
O22 Na2 2.385(6) 1_655
O22 Na3 2.769(7) 1_655
O26 Na8 2.845(9) 1_655
O29 Mn1 2.146(5) 2_667
O29 Na8 2.834(9) 2_567
O38 Na6 2.414(8) 1_455
O40 Na4 2.444(7) 2_656
O44 Na3 2.430(7) 2_566
O46 Na6 2.496(8) 2_667
O47 Na6 2.353(9) 2_667
O52 Na5 2.730(14) 2_667
